data_4069767
loop_
_publ_author_name
'Royer, Aaron M.'
'Rauchfuss, Thomas B.'
'Gray, Danielle L.'

_publ_contact_author
; 
Danielle L. Gray 
University of Illinois 
School of Chemical Sciences, Box 59-1 
505 South Mathews Avenue 
Urbana, Illinois  61801 
USA 
;
_publ_section_title
;
 Oxidative Addition of Thioesters to Iron(0): Active-Site Models for Hmd,
 Nature&#x2019;s Third Hydrogenase
;
_journal_issue 13
_journal_name_full Organometallics
_journal_page_first 3618
_journal_paper_doi 10.1021/om9004059
_journal_volume 28
_journal_year 2009
_chemical_formula_moiety '(C53 H38 Fe2 O5 P2 S2), (C H2 Cl2)'
_chemical_formula_sum 'C54 H40 Cl2 Fe2 O5 P2 S2'
_chemical_formula_weight 1077.52
_chemical_name_systematic
; 
 ? 
;
_space_group_IT_number 61
_symmetry_cell_setting orthorhombic
_symmetry_space_group_name_Hall '-P 2ac 2ab'
_symmetry_space_group_name_H-M 'P b c a'
_atom_sites_solution_hydrogens geom
_atom_sites_solution_primary direct
_atom_sites_solution_secondary difmap
_audit_creation_method SHELXL-97
_cell_angle_alpha 90.00
_cell_angle_beta 90.00
_cell_angle_gamma 90.00
_cell_formula_units_Z 8
_cell_length_a 20.7811(4)
_cell_length_b 21.3554(4)
_cell_length_c 22.5500(5)
_cell_measurement_reflns_used 9170
_cell_measurement_temperature 193(2)
_cell_measurement_theta_max 22.73
_cell_measurement_theta_min 2.63
_cell_volume 10007.4(3)
_computing_cell_refinement 'SAINT V7.23A (Bruker, 2005)'
_computing_data_collection 'APEX2 V2.0-1 (Bruker, 2004)'
_computing_data_reduction 'SAINT V7.23A, XPREP V2005/2, SADABS V2007/4 (Bruker, 2005 & 2007)'
_computing_molecular_graphics 'SHELXTL V6.12 (Bruker, 2005)'
_computing_publication_material 'XCIF V6.12 (Bruker, 2005)'
_computing_structure_refinement 'SHELXTL V6.12 (Bruker, 2005)'
_computing_structure_solution 'SHELXTL V6.12 (Bruker, 2005)'
_diffrn_ambient_temperature 193(2)
_diffrn_measured_fraction_theta_full 0.999
_diffrn_measured_fraction_theta_max 0.999
_diffrn_radiation_monochromator graphite
_diffrn_radiation_source 'fine-focus sealed tube'
_diffrn_radiation_type MoK\a
_diffrn_radiation_wavelength 0.71073
_diffrn_reflns_av_R_equivalents 0.1124
_diffrn_reflns_av_sigmaI/netI 0.0763
_diffrn_reflns_limit_h_max 24
_diffrn_reflns_limit_h_min -24
_diffrn_reflns_limit_k_max 25
_diffrn_reflns_limit_k_min -25
_diffrn_reflns_limit_l_max 27
_diffrn_reflns_limit_l_min -27
_diffrn_reflns_number 125713
_diffrn_reflns_theta_full 25.38
_diffrn_reflns_theta_max 25.38
_diffrn_reflns_theta_min 1.64
_exptl_absorpt_coefficient_mu 0.882
_exptl_absorpt_correction_T_max 0.94984
_exptl_absorpt_correction_T_min 0.86195
_exptl_absorpt_correction_type integration
_exptl_absorpt_process_details 'SHELXTL/XPREP (Bruker, 2001)'
_exptl_crystal_colour Black
_exptl_crystal_density_diffrn 1.430
_exptl_crystal_density_method 'not measured'
_exptl_crystal_description Block
_exptl_crystal_F_000 4080
_exptl_crystal_size_max 0.190
_exptl_crystal_size_mid 0.120
_exptl_crystal_size_min 0.060
_refine_diff_density_max 0.382
_refine_diff_density_min -0.321
_refine_diff_density_rms 0.051
_refine_ls_extinction_method none
_refine_ls_goodness_of_fit_ref 0.850
_refine_ls_hydrogen_treatment noref
_refine_ls_matrix_type full
_refine_ls_number_parameters 577
_refine_ls_number_reflns 9170
_refine_ls_number_restraints 1
_refine_ls_restrained_S_all 0.850
_refine_ls_R_factor_all 0.0785
_refine_ls_R_factor_gt 0.0363
_refine_ls_shift/su_max 0.002
_refine_ls_shift/su_mean 0.000
_refine_ls_structure_factor_coef Fsqd
_refine_ls_weighting_details 'calc w=1/[\s^2^(Fo^2^)+(0.0276P)^2^+0.0000P] where P=(Fo^2^+2Fc^2^)/3'
_refine_ls_weighting_scheme calc
_refine_ls_wR_factor_gt 0.0639
_refine_ls_wR_factor_ref 0.0707
_reflns_number_gt 5690
_reflns_number_total 9170
_reflns_threshold_expression >2sigma(I)
_cod_data_source_file om9004059_si_002.cif
_cod_data_source_block ba68e_squeezed
_cod_depositor_comments
;
The following automatic conversions were performed:

'_symmetry_cell_setting' value 'Orthorhombic' changed to
'orthorhombic' according to
/home/saulius/struct/CIF-dictionaries/cif_core.dic dictionary named
'cif_core.dic' version 2.4.2 from 2011-04-26.

Automatic conversion script
Id: cif_fix_values 1715 2011-07-08 13:25:40Z adriana 
;
_cod_original_sg_symbol_H-M Pbca
_cod_database_code 4069767

loop_
_symmetry_equiv_pos_as_xyz
'x, y, z'
'-x+1/2, -y, z+1/2'
'-x, y+1/2, -z+1/2'
'x+1/2, -y+1/2, -z'
'-x, -y, -z'
'x-1/2, y, -z-1/2'
'x, -y-1/2, z-1/2'
'-x-1/2, y-1/2, z'

loop_
_atom_site_label
_atom_site_type_symbol
_atom_site_fract_x
_atom_site_fract_y
_atom_site_fract_z
_atom_site_U_iso_or_equiv
_atom_site_adp_type
_atom_site_occupancy
_atom_site_symmetry_multiplicity
_atom_site_calc_flag
_atom_site_refinement_flags
Fe1 Fe 0.298255(18) 0.100315(17) 0.394063(17) 0.02349(10) Uani 1 1 d .
Fe2 Fe 0.207473(19) 0.061704(18) 0.282466(17) 0.02551(10) Uani 1 1 d .
S1 S 0.19512(3) 0.05549(3) 0.38411(3) 0.02643(17) Uani 1 1 d .
S2 S 0.26485(3) 0.15460(3) 0.31012(3) 0.02562(17) Uani 1 1 d .
P1 P 0.39878(4) 0.13428(3) 0.39282(3) 0.02477(18) Uani 1 1 d .
P2 P 0.23236(4) 0.07306(4) 0.18782(3) 0.02936(19) Uani 1 1 d .
O1 O 0.33365(10) 0.00536(10) 0.48070(10) 0.0497(6) Uani 1 1 d .
O2 O 0.26024(11) 0.19826(10) 0.48067(9) 0.0494(6) Uani 1 1 d .
O3 O 0.29532(9) 0.02328(8) 0.29085(8) 0.0269(4) Uani 1 1 d .
O4 O 0.07908(10) 0.11360(10) 0.27585(10) 0.0493(6) Uani 1 1 d .
O5 O 0.12888(9) -0.04804(9) 0.28377(9) 0.0376(5) Uani 1 1 d .
C1 C 0.31957(14) 0.04389(14) 0.44746(13) 0.0313(7) Uani 1 1 d .
C2 C 0.27264(14) 0.16021(14) 0.44694(13) 0.0320(7) Uani 1 1 d .
C3 C 0.33068(13) 0.04432(11) 0.33182(12) 0.0237(7) Uani 1 1 d .
C4 C 0.40073(13) 0.02914(12) 0.32890(12) 0.0232(6) Uani 1 1 d .
C5 C 0.44170(13) 0.06914(12) 0.35994(12) 0.0242(6) Uani 1 1 d .
C6 C 0.50781(14) 0.05972(13) 0.35958(12) 0.0314(7) Uani 1 1 d .
H1 H 0.5354 0.0869 0.3812 0.038 Uiso 1 1 calc R
C7 C 0.53319(14) 0.01030(14) 0.32733(14) 0.0372(8) Uani 1 1 d .
H2 H 0.5783 0.0030 0.3274 0.045 Uiso 1 1 calc R
C8 C 0.49288(15) -0.02825(14) 0.29516(13) 0.0380(8) Uani 1 1 d .
H3 H 0.5108 -0.0613 0.2723 0.046 Uiso 1 1 calc R
C9 C 0.42692(14) -0.01968(13) 0.29547(12) 0.0321(7) Uani 1 1 d .
H4 H 0.3997 -0.0467 0.2732 0.039 Uiso 1 1 calc R
C10 C 0.41905(13) 0.20277(13) 0.34845(13) 0.0286(7) Uani 1 1 d .
C11 C 0.46943(15) 0.20301(15) 0.30859(14) 0.0425(8) Uani 1 1 d .
H5 H 0.4949 0.1665 0.3035 0.051 Uiso 1 1 calc R
C12 C 0.48288(18) 0.25661(17) 0.27591(16) 0.0606(11) Uani 1 1 d .
H6 H 0.5175 0.2568 0.2484 0.073 Uiso 1 1 calc R
C13 C 0.44570(18) 0.30945(16) 0.28353(18) 0.0633(11) Uani 1 1 d .
H7 H 0.4547 0.3460 0.2611 0.076 Uiso 1 1 calc R
C14 C 0.39642(18) 0.30960(15) 0.32282(17) 0.0548(10) Uani 1 1 d .
H8 H 0.3717 0.3465 0.3285 0.066 Uiso 1 1 calc R
C15 C 0.38212(15) 0.25647(13) 0.35457(14) 0.0401(8) Uani 1 1 d .
H9 H 0.3465 0.2565 0.3810 0.048 Uiso 1 1 calc R
C16 C 0.43589(13) 0.14775(14) 0.46439(12) 0.0314(7) Uani 1 1 d .
C17 C 0.45655(15) 0.09831(17) 0.49850(15) 0.0522(10) Uani 1 1 d .
H10 H 0.4571 0.0573 0.4821 0.063 Uiso 1 1 calc R
C18 C 0.47681(19) 0.1075(2) 0.55694(17) 0.0719(13) Uani 1 1 d .
H11 H 0.4909 0.0729 0.5799 0.086 Uiso 1 1 calc R
C19 C 0.47647(19) 0.1650(3) 0.58078(17) 0.0738(14) Uani 1 1 d .
H12 H 0.4892 0.1708 0.6209 0.089 Uiso 1 1 calc R
C20 C 0.45733(18) 0.2166(2) 0.54670(18) 0.0703(12) Uani 1 1 d .
H13 H 0.4581 0.2575 0.5632 0.084 Uiso 1 1 calc R
C21 C 0.43724(15) 0.20760(16) 0.48884(15) 0.0474(9) Uani 1 1 d .
H14 H 0.4243 0.2425 0.4656 0.057 Uiso 1 1 calc R
C22 C 0.19314(13) -0.02037(13) 0.41732(12) 0.0281(7) Uani 1 1 d .
C23 C 0.15698(15) -0.02669(15) 0.46880(13) 0.0399(8) Uani 1 1 d .
H15 H 0.1331 0.0079 0.4835 0.048 Uiso 1 1 calc R
C24 C 0.15574(18) -0.08348(16) 0.49881(15) 0.0539(10) Uani 1 1 d .
H16 H 0.1309 -0.0875 0.5340 0.065 Uiso 1 1 calc R
C25 C 0.19007(17) -0.13384(16) 0.47802(15) 0.0518(10) Uani 1 1 d .
H17 H 0.1895 -0.1724 0.4991 0.062 Uiso 1 1 calc R
C26 C 0.22522(16) -0.12830(14) 0.42675(15) 0.0452(9) Uani 1 1 d .
H18 H 0.2486 -0.1632 0.4120 0.054 Uiso 1 1 calc R
C27 C 0.22677(14) -0.07189(13) 0.39647(13) 0.0369(8) Uani 1 1 d .
H19 H 0.2512 -0.0685 0.3610 0.044 Uiso 1 1 calc R
C28 C 0.21196(13) 0.21829(12) 0.32451(12) 0.0281(7) Uani 1 1 d .
C29 C 0.22022(14) 0.27198(13) 0.28989(14) 0.0381(8) Uani 1 1 d .
H20 H 0.2537 0.2737 0.2612 0.046 Uiso 1 1 calc R
C30 C 0.17959(16) 0.32269(15) 0.29748(16) 0.0521(10) Uani 1 1 d .
H21 H 0.1853 0.3589 0.2736 0.063 Uiso 1 1 calc R
C31 C 0.13101(16) 0.32166(15) 0.33906(17) 0.0559(10) Uani 1 1 d .
H22 H 0.1035 0.3568 0.3441 0.067 Uiso 1 1 calc R
C32 C 0.12303(16) 0.26842(15) 0.37330(16) 0.0524(10) Uani 1 1 d .
H23 H 0.0898 0.2672 0.4022 0.063 Uiso 1 1 calc R
C33 C 0.16260(14) 0.21721(14) 0.36608(14) 0.0378(8) Uani 1 1 d .
H24 H 0.1561 0.1809 0.3897 0.045 Uiso 1 1 calc R
C34 C 0.13053(15) 0.09414(13) 0.27648(13) 0.0321(7) Uani 1 1 d .
C35 C 0.17112(14) -0.01824(13) 0.25962(13) 0.0315(7) Uani 1 1 d D
C36 C 0.19963(14) -0.04653(13) 0.20179(13) 0.0350(8) Uani 1 1 d D
C37 C 0.23079(13) -0.00749(13) 0.16229(13) 0.0290(7) Uani 1 1 d .
C38 C 0.25806(15) -0.03088(14) 0.11097(14) 0.0454(9) Uani 1 1 d .
H25 H 0.2793 -0.0038 0.0839 0.054 Uiso 1 1 calc R
C39 C 0.25389(17) -0.09516(16) 0.09950(16) 0.0582(10) Uani 1 1 d .
H26 H 0.2731 -0.1119 0.0647 0.070 Uiso 1 1 calc R
C40 C 0.22258(18) -0.13400(15) 0.13766(17) 0.0594(11) Uani 1 1 d .
H27 H 0.2199 -0.1775 0.1292 0.071 Uiso 1 1 calc R
C41 C 0.19456(16) -0.11040(14) 0.18898(15) 0.0490(9) Uani 1 1 d .
H28 H 0.1721 -0.1375 0.2152 0.059 Uiso 1 1 calc R
C42 C 0.18213(13) 0.12061(14) 0.13817(14) 0.0339(8) Uani 1 1 d .
C43 C 0.17274(15) 0.10478(16) 0.07950(14) 0.0432(8) Uani 1 1 d .
H29 H 0.1900 0.0667 0.0647 0.052 Uiso 1 1 calc R
C44 C 0.13853(17) 0.14371(18) 0.04190(16) 0.0559(10) Uani 1 1 d .
H30 H 0.1320 0.1321 0.0017 0.067 Uiso 1 1 calc R
C45 C 0.11400(17) 0.19935(18) 0.06288(17) 0.0613(11) Uani 1 1 d .
H31 H 0.0911 0.2265 0.0370 0.074 Uiso 1 1 calc R
C46 C 0.12279(17) 0.21558(16) 0.12159(16) 0.0521(10) Uani 1 1 d .
H32 H 0.1058 0.2539 0.1362 0.063 Uiso 1 1 calc R
C47 C 0.15594(15) 0.17643(15) 0.15887(15) 0.0452(9) Uani 1 1 d .
H33 H 0.1611 0.1876 0.1994 0.054 Uiso 1 1 calc R
C48 C 0.31282(13) 0.10267(14) 0.17137(12) 0.0298(7) Uani 1 1 d .
C49 C 0.32250(16) 0.16586(16) 0.16201(14) 0.0489(9) Uani 1 1 d .
H34 H 0.2866 0.1933 0.1594 0.059 Uiso 1 1 calc R
C50 C 0.38419(18) 0.18945(18) 0.15638(17) 0.0616(11) Uani 1 1 d .
H35 H 0.3905 0.2331 0.1506 0.074 Uiso 1 1 calc R
C51 C 0.43620(17) 0.15018(19) 0.15913(16) 0.0598(11) Uani 1 1 d .
H36 H 0.4783 0.1667 0.1546 0.072 Uiso 1 1 calc R
C52 C 0.42813(16) 0.08793(18) 0.16826(15) 0.0530(10) Uani 1 1 d .
H37 H 0.4643 0.0609 0.1705 0.064 Uiso 1 1 calc R
C53 C 0.36615(15) 0.06411(15) 0.17436(13) 0.0409(8) Uani 1 1 d .
H38 H 0.3604 0.0205 0.1807 0.049 Uiso 1 1 calc R

loop_
_atom_site_aniso_label
_atom_site_aniso_U_11
_atom_site_aniso_U_22
_atom_site_aniso_U_33
_atom_site_aniso_U_23
_atom_site_aniso_U_13
_atom_site_aniso_U_12
Fe1 0.0252(2) 0.0219(2) 0.0233(2) -0.00001(18) 0.0037(2) -0.00026(18)
Fe2 0.0238(2) 0.0261(2) 0.0267(2) 0.00016(19) 0.0010(2) -0.00214(19)
S1 0.0259(4) 0.0250(4) 0.0284(4) 0.0034(3) 0.0043(3) -0.0006(3)
S2 0.0272(4) 0.0235(4) 0.0262(4) 0.0020(3) 0.0024(3) -0.0012(3)
P1 0.0263(4) 0.0218(4) 0.0262(4) -0.0004(3) 0.0009(4) -0.0009(3)
P2 0.0279(4) 0.0334(5) 0.0269(4) -0.0021(4) 0.0002(4) -0.0024(4)
O1 0.0546(15) 0.0483(15) 0.0463(15) 0.0224(12) -0.0082(12) -0.0043(12)
O2 0.0693(17) 0.0380(13) 0.0409(14) -0.0132(11) 0.0151(13) 0.0070(12)
O3 0.0282(11) 0.0250(10) 0.0274(11) -0.0044(9) 0.0017(10) -0.0010(9)
O4 0.0288(13) 0.0548(15) 0.0643(17) -0.0024(12) 0.0004(12) 0.0089(12)
O5 0.0370(13) 0.0312(12) 0.0446(13) 0.0081(10) -0.0016(11) -0.0088(10)
C1 0.0283(18) 0.0337(19) 0.0319(19) -0.0023(15) 0.0031(14) -0.0056(14)
C2 0.0335(19) 0.0336(19) 0.0290(18) 0.0055(15) 0.0001(15) 0.0001(15)
C3 0.0304(17) 0.0153(15) 0.0255(16) 0.0065(13) 0.0024(14) -0.0013(13)
C4 0.0262(17) 0.0213(15) 0.0222(16) 0.0055(13) 0.0048(13) 0.0039(13)
C5 0.0245(16) 0.0218(16) 0.0264(16) 0.0058(13) 0.0056(13) 0.0003(13)
C6 0.0279(18) 0.0262(17) 0.0401(19) 0.0036(15) -0.0002(15) -0.0025(14)
C7 0.0263(18) 0.0343(19) 0.051(2) 0.0090(17) 0.0084(16) 0.0045(15)
C8 0.040(2) 0.0282(18) 0.046(2) 0.0012(15) 0.0132(17) 0.0120(16)
C9 0.040(2) 0.0246(17) 0.0321(19) -0.0014(14) 0.0051(15) 0.0046(14)
C10 0.0276(18) 0.0207(16) 0.0375(19) 0.0024(14) -0.0020(15) -0.0051(14)
C11 0.048(2) 0.037(2) 0.042(2) 0.0083(17) 0.0067(17) 0.0011(16)
C12 0.067(3) 0.052(2) 0.063(3) 0.024(2) 0.020(2) -0.012(2)
C13 0.072(3) 0.037(2) 0.081(3) 0.033(2) -0.003(2) -0.008(2)
C14 0.060(3) 0.0261(19) 0.078(3) 0.0139(19) 0.002(2) 0.0007(18)
C15 0.038(2) 0.0272(18) 0.055(2) 0.0018(16) 0.0022(17) -0.0017(16)
C16 0.0287(18) 0.0389(19) 0.0264(18) 0.0016(15) -0.0017(14) -0.0079(15)
C17 0.057(2) 0.054(2) 0.046(2) 0.0075(19) -0.0096(19) -0.0160(19)
C18 0.084(3) 0.088(3) 0.044(3) 0.023(2) -0.023(2) -0.026(3)
C19 0.064(3) 0.126(4) 0.031(2) 0.000(3) -0.008(2) -0.038(3)
C20 0.073(3) 0.087(3) 0.051(3) -0.030(2) 0.007(2) -0.023(3)
C21 0.049(2) 0.055(2) 0.039(2) -0.0096(18) 0.0031(18) -0.0081(18)
C22 0.0282(18) 0.0285(17) 0.0277(17) 0.0034(13) -0.0038(14) -0.0104(14)
C23 0.051(2) 0.034(2) 0.035(2) 0.0014(16) 0.0076(17) -0.0088(16)
C24 0.079(3) 0.050(2) 0.033(2) 0.0079(18) 0.0048(19) -0.020(2)
C25 0.072(3) 0.036(2) 0.047(2) 0.0165(18) -0.016(2) -0.0168(19)
C26 0.052(2) 0.0301(19) 0.053(2) 0.0051(17) -0.0119(19) -0.0016(16)
C27 0.0399(19) 0.0318(18) 0.0389(19) 0.0060(15) 0.0003(16) -0.0056(15)
C28 0.0282(17) 0.0226(16) 0.0336(18) 0.0012(13) -0.0015(15) -0.0002(13)
C29 0.039(2) 0.0319(18) 0.043(2) 0.0073(15) 0.0019(16) 0.0005(15)
C30 0.052(2) 0.031(2) 0.073(3) 0.0160(18) 0.004(2) 0.0090(17)
C31 0.045(2) 0.032(2) 0.090(3) 0.008(2) 0.005(2) 0.0139(18)
C32 0.042(2) 0.045(2) 0.070(3) 0.001(2) 0.0162(19) 0.0124(18)
C33 0.0356(19) 0.0277(18) 0.050(2) 0.0073(16) 0.0043(17) 0.0016(15)
C34 0.035(2) 0.0290(18) 0.0324(18) 0.0013(14) -0.0057(16) -0.0028(15)
C35 0.0294(18) 0.0243(17) 0.041(2) 0.0079(15) -0.0102(15) 0.0026(15)
C36 0.0385(19) 0.0271(17) 0.0393(19) -0.0029(14) -0.0127(16) -0.0007(15)
C37 0.0269(17) 0.0337(17) 0.0265(17) 0.0034(14) -0.0019(14) 0.0033(15)
C38 0.055(2) 0.042(2) 0.040(2) -0.0038(17) -0.0019(18) 0.0057(17)
C39 0.072(3) 0.051(2) 0.051(2) -0.018(2) 0.002(2) 0.012(2)
C40 0.081(3) 0.027(2) 0.070(3) -0.0094(19) 0.008(2) 0.0024(19)
C41 0.060(2) 0.032(2) 0.055(2) 0.0019(17) -0.008(2) 0.0004(17)
C42 0.0271(18) 0.0348(19) 0.040(2) -0.0035(15) -0.0015(15) 0.0000(14)
C43 0.045(2) 0.049(2) 0.036(2) 0.0024(17) -0.0046(17) 0.0019(18)
C44 0.056(3) 0.073(3) 0.039(2) 0.009(2) -0.0076(19) 0.007(2)
C45 0.056(3) 0.067(3) 0.061(3) 0.024(2) -0.005(2) 0.013(2)
C46 0.060(2) 0.044(2) 0.052(3) 0.0139(18) -0.002(2) 0.0137(18)
C47 0.053(2) 0.041(2) 0.041(2) 0.0028(17) -0.0038(18) 0.0056(18)
C48 0.0285(19) 0.0395(19) 0.0214(16) 0.0013(14) 0.0026(13) -0.0029(15)
C49 0.040(2) 0.053(2) 0.054(2) 0.0000(18) 0.0082(18) -0.0077(18)
C50 0.047(2) 0.057(3) 0.081(3) 0.014(2) 0.009(2) -0.014(2)
C51 0.035(2) 0.085(3) 0.060(3) 0.022(2) 0.0013(19) -0.019(2)
C52 0.032(2) 0.077(3) 0.050(2) 0.020(2) -0.0028(17) 0.005(2)
C53 0.038(2) 0.049(2) 0.036(2) 0.0092(17) -0.0034(16) -0.0055(18)

loop_
_atom_type_symbol
_atom_type_description
_atom_type_scat_dispersion_real
_atom_type_scat_dispersion_imag
_atom_type_scat_source
C C 0.0033 0.0016 'International Tables Vol C Tables 4.2.6.8 and 6.1.1.4'
H H 0.0000 0.0000 'International Tables Vol C Tables 4.2.6.8 and 6.1.1.4'
O O 0.0106 0.0060 'International Tables Vol C Tables 4.2.6.8 and 6.1.1.4'
P P 0.1023 0.0942 'International Tables Vol C Tables 4.2.6.8 and 6.1.1.4'
S S 0.1246 0.1234 'International Tables Vol C Tables 4.2.6.8 and 6.1.1.4'
Cl Cl 0.1484 0.1585 'International Tables Vol C Tables 4.2.6.8 and 6.1.1.4'
Fe Fe 0.3463 0.8444 'International Tables Vol C Tables 4.2.6.8 and 6.1.1.4'

loop_
_geom_angle_atom_site_label_1
_geom_angle_atom_site_label_2
_geom_angle_atom_site_label_3
_geom_angle
C1 Fe1 C2 96.09(13)
C1 Fe1 C3 89.18(12)
C2 Fe1 C3 173.02(12)
C1 Fe1 P1 89.75(9)
C2 Fe1 P1 93.09(9)
C3 Fe1 P1 82.33(8)
C1 Fe1 S2 166.69(9)
C2 Fe1 S2 95.47(9)
C3 Fe1 S2 79.87(8)
P1 Fe1 S2 96.20(3)
C1 Fe1 S1 90.91(9)
C2 Fe1 S1 94.67(9)
C3 Fe1 S1 89.81(8)
P1 Fe1 S1 172.10(3)
S2 Fe1 S1 81.58(3)
C34 Fe2 C35 88.39(12)
C34 Fe2 O3 178.75(11)
C35 Fe2 O3 91.11(10)
C34 Fe2 P2 95.52(10)
C35 Fe2 P2 86.05(10)
O3 Fe2 P2 85.59(6)
C34 Fe2 S1 89.87(10)
C35 Fe2 S1 99.78(9)
O3 Fe2 S1 89.09(5)
P2 Fe2 S1 172.19(3)
C34 Fe2 S2 98.46(9)
C35 Fe2 S2 173.10(9)
O3 Fe2 S2 82.05(5)
P2 Fe2 S2 92.52(3)
S1 Fe2 S2 81.07(3)
C22 S1 Fe2 118.10(10)
C22 S1 Fe1 110.45(9)
Fe2 S1 Fe1 88.28(3)
C28 S2 Fe1 114.66(10)
C28 S2 Fe2 111.90(9)
Fe1 S2 Fe2 87.00(3)
C5 P1 C16 106.08(13)
C5 P1 C10 106.14(13)
C16 P1 C10 105.28(13)
C5 P1 Fe1 102.61(9)
C16 P1 Fe1 116.28(10)
C10 P1 Fe1 119.26(10)
C37 P2 C48 106.28(13)
C37 P2 C42 108.69(13)
C48 P2 C42 101.83(13)
C37 P2 Fe2 101.44(10)
C48 P2 Fe2 116.66(9)
C42 P2 Fe2 121.10(10)
C3 O3 Fe2 116.86(17)
O1 C1 Fe1 177.4(3)
O2 C2 Fe1 176.1(3)
O3 C3 C4 117.2(2)
O3 C3 Fe1 122.7(2)
C4 C3 Fe1 119.9(2)
C5 C4 C9 119.4(3)
C5 C4 C3 116.1(2)
C9 C4 C3 124.5(3)
C6 C5 C4 120.8(3)
C6 C5 P1 126.9(2)
C4 C5 P1 112.0(2)
C7 C6 C5 119.3(3)
C7 C6 H1 120.3
C5 C6 H1 120.3
C8 C7 C6 119.9(3)
C8 C7 H2 120.0
C6 C7 H2 120.0
C7 C8 C9 121.3(3)
C7 C8 H3 119.3
C9 C8 H3 119.3
C8 C9 C4 119.2(3)
C8 C9 H4 120.4
C4 C9 H4 120.4
C11 C10 C15 118.8(3)
C11 C10 P1 122.4(2)
C15 C10 P1 118.8(2)
C10 C11 C12 120.1(3)
C10 C11 H5 120.0
C12 C11 H5 120.0
C13 C12 C11 119.7(3)
C13 C12 H6 120.1
C11 C12 H6 120.1
C14 C13 C12 120.5(3)
C14 C13 H7 119.8
C12 C13 H7 119.8
C13 C14 C15 120.2(3)
C13 C14 H8 119.9
C15 C14 H8 119.9
C14 C15 C10 120.8(3)
C14 C15 H9 119.6
C10 C15 H9 119.6
C17 C16 C21 118.5(3)
C17 C16 P1 120.6(2)
C21 C16 P1 120.5(2)
C16 C17 C18 120.9(3)
C16 C17 H10 119.6
C18 C17 H10 119.6
C19 C18 C17 120.4(4)
C19 C18 H11 119.8
C17 C18 H11 119.8
C18 C19 C20 120.1(4)
C18 C19 H12 120.0
C20 C19 H12 120.0
C21 C20 C19 119.7(4)
C21 C20 H13 120.2
C19 C20 H13 120.2
C20 C21 C16 120.4(4)
C20 C21 H14 119.8
C16 C21 H14 119.8
C27 C22 C23 118.6(3)
C27 C22 S1 124.5(2)
C23 C22 S1 116.8(2)
C24 C23 C22 120.1(3)
C24 C23 H15 119.9
C22 C23 H15 119.9
C25 C24 C23 120.5(3)
C25 C24 H16 119.7
C23 C24 H16 119.7
C26 C25 C24 119.8(3)
C26 C25 H17 120.1
C24 C25 H17 120.1
C25 C26 C27 120.2(3)
C25 C26 H18 119.9
C27 C26 H18 119.9
C26 C27 C22 120.8(3)
C26 C27 H19 119.6
C22 C27 H19 119.6
C33 C28 C29 118.8(3)
C33 C28 S2 124.5(2)
C29 C28 S2 116.7(2)
C30 C29 C28 119.9(3)
C30 C29 H20 120.1
C28 C29 H20 120.1
C31 C30 C29 121.2(3)
C31 C30 H21 119.4
C29 C30 H21 119.4
C30 C31 C32 118.7(3)
C30 C31 H22 120.6
C32 C31 H22 120.6
C33 C32 C31 121.0(3)
C33 C32 H23 119.5
C31 C32 H23 119.5
C32 C33 C28 120.5(3)
C32 C33 H24 119.8
C28 C33 H24 119.8
O4 C34 Fe2 175.7(3)
O5 C35 C36 116.6(3)
O5 C35 Fe2 128.7(2)
C36 C35 Fe2 114.7(2)
C37 C36 C41 119.4(3)
C37 C36 C35 119.0(3)
C41 C36 C35 121.6(3)
C38 C37 C36 120.9(3)
C38 C37 P2 126.9(2)
C36 C37 P2 112.1(2)
C37 C38 C39 118.9(3)
C37 C38 H25 120.5
C39 C38 H25 120.5
C40 C39 C38 120.7(3)
C40 C39 H26 119.7
C38 C39 H26 119.7
C39 C40 C41 120.4(3)
C39 C40 H27 119.8
C41 C40 H27 119.8
C40 C41 C36 119.6(3)
C40 C41 H28 120.2
C36 C41 H28 120.2
C43 C42 C47 118.5(3)
C43 C42 P2 122.0(2)
C47 C42 P2 119.4(2)
C42 C43 C44 120.9(3)
C42 C43 H29 119.6
C44 C43 H29 119.6
C45 C44 C43 119.9(3)
C45 C44 H30 120.1
C43 C44 H30 120.1
C44 C45 C46 119.8(3)
C44 C45 H31 120.1
C46 C45 H31 120.1
C47 C46 C45 120.1(3)
C47 C46 H32 120.0
C45 C46 H32 120.0
C46 C47 C42 120.9(3)
C46 C47 H33 119.6
C42 C47 H33 119.6
C49 C48 C53 118.2(3)
C49 C48 P2 120.2(2)
C53 C48 P2 121.2(2)
C48 C49 C50 120.3(3)
C48 C49 H34 119.8
C50 C49 H34 119.8
C51 C50 C49 120.3(3)
C51 C50 H35 119.9
C49 C50 H35 119.9
C52 C51 C50 120.7(3)
C52 C51 H36 119.7
C50 C51 H36 119.7
C51 C52 C53 119.2(3)
C51 C52 H37 120.4
C53 C52 H37 120.4
C48 C53 C52 121.3(3)
C48 C53 H38 119.3
C52 C53 H38 119.3

loop_
_geom_bond_atom_site_label_1
_geom_bond_atom_site_label_2
_geom_bond_distance
Fe1 C1 1.760(3)
Fe1 C2 1.828(3)
Fe1 C3 1.963(3)
Fe1 P1 2.2115(8)
Fe1 S2 2.3258(8)
Fe1 S1 2.3581(8)
Fe2 C34 1.748(3)
Fe2 C35 1.937(3)
Fe2 O3 2.0104(18)
Fe2 P2 2.2094(9)
Fe2 S1 2.3102(8)
Fe2 S2 2.3972(8)
S1 C22 1.785(3)
S2 C28 1.779(3)
P1 C5 1.811(3)
P1 C16 1.812(3)
P1 C10 1.821(3)
P2 C37 1.814(3)
P2 C48 1.826(3)
P2 C42 1.837(3)
O1 C1 1.151(3)
O2 C2 1.142(3)
O3 C3 1.263(3)
O4 C34 1.147(3)
O5 C35 1.213(3)
C3 C4 1.493(4)
C4 C5 1.394(4)
C4 C9 1.397(4)
C5 C6 1.389(4)
C6 C7 1.386(4)
C6 H1 0.9500
C7 C8 1.381(4)
C7 H2 0.9500
C8 C9 1.383(4)
C8 H3 0.9500
C9 H4 0.9500
C10 C11 1.380(4)
C10 C15 1.387(4)
C11 C12 1.390(4)
C11 H5 0.9500
C12 C13 1.378(5)
C12 H6 0.9500
C13 C14 1.354(5)
C13 H7 0.9500
C14 C15 1.374(4)
C14 H8 0.9500
C15 H9 0.9500
C16 C17 1.375(4)
C16 C21 1.392(4)
C17 C18 1.397(4)
C17 H10 0.9500
C18 C19 1.341(5)
C18 H11 0.9500
C19 C20 1.400(5)
C19 H12 0.9500
C20 C21 1.383(5)
C20 H13 0.9500
C21 H14 0.9500
C22 C27 1.386(4)
C22 C23 1.389(4)
C23 C24 1.389(4)
C23 H15 0.9500
C24 C25 1.373(4)
C24 H16 0.9500
C25 C26 1.373(4)
C25 H17 0.9500
C26 C27 1.385(4)
C26 H18 0.9500
C27 H19 0.9500
C28 C33 1.390(4)
C28 C29 1.398(4)
C29 C30 1.384(4)
C29 H20 0.9500
C30 C31 1.378(4)
C30 H21 0.9500
C31 C32 1.384(4)
C31 H22 0.9500
C32 C33 1.378(4)
C32 H23 0.9500
C33 H24 0.9500
C35 C36 1.554(4)
C36 C37 1.381(4)
C36 C41 1.398(4)
C37 C38 1.382(4)
C38 C39 1.400(4)
C38 H25 0.9500
C39 C40 1.361(5)
C39 H26 0.9500
C40 C41 1.390(4)
C40 H27 0.9500
C41 H28 0.9500
C42 C43 1.379(4)
C42 C47 1.391(4)
C43 C44 1.384(4)
C43 H29 0.9500
C44 C45 1.377(5)
C44 H30 0.9500
C45 C46 1.381(5)
C45 H31 0.9500
C46 C47 1.371(4)
C46 H32 0.9500
C47 H33 0.9500
C48 C49 1.381(4)
C48 C53 1.382(4)
C49 C50 1.383(4)
C49 H34 0.9500
C50 C51 1.369(5)
C50 H35 0.9500
C51 C52 1.356(4)
C51 H36 0.9500
C52 C53 1.392(4)
C52 H37 0.9500
C53 H38 0.9500
